data_2224752
loop_
_publ_author_name
'Ali, Farukh Iftakhar'
'Babar, Tariq Mahmood'
'Rama, Nasim Hasan'
'Jones, Peter G.'

_publ_section_title
;
 3-(3-Bromobenzyl)isoquinolin-1(2<i>H</i>)-one
;
_journal_coeditor_code RZ2396
_journal_issue 1
_journal_name_full 'Acta Crystallographica Section E'
_journal_page_first o16
_journal_paper_doi 10.1107/S1600536809051137
_journal_volume 66
_journal_year 2010
_chemical_formula_iupac 'C16 H12 Br N O'
_chemical_formula_moiety 'C16 H12 Br N O'
_chemical_formula_sum 'C16 H12 Br N O'
_chemical_formula_weight 314.18
_chemical_name_systematic
;
3-(3-Bromobenzyl)isoquinolin-1(2<i>H</i>)-one
;
_space_group_IT_number 2
_symmetry_cell_setting triclinic
_symmetry_space_group_name_Hall '-P 1'
_symmetry_space_group_name_H-M 'P -1'
_atom_sites_solution_hydrogens geom
_atom_sites_solution_primary direct
_atom_sites_solution_secondary difmap
_audit_creation_method SHELXL-97
_cell_angle_alpha 88.698(6)
_cell_angle_beta 83.829(6)
_cell_angle_gamma 86.529(6)
_cell_formula_units_Z 2
_cell_length_a 4.5858(4)
_cell_length_b 9.4976(7)
_cell_length_c 14.8296(11)
_cell_measurement_reflns_used 9315
_cell_measurement_temperature 100(2)
_cell_measurement_theta_max 75.5961
_cell_measurement_theta_min 2.9954
_cell_volume 640.88(9)
_computing_cell_refinement
;
CrysAlis RED (Oxford Diffraction, 2009)
;
_computing_data_collection
;
CrysAlis CCD (Oxford Diffraction, 2009)
;
_computing_data_reduction
;
CrysAlis RED (Oxford Diffraction, 2009)
;
_computing_molecular_graphics 'XP (Siemens, 1994)'
_computing_publication_material 'SHELXL97 (Sheldrick, 2008)'
_computing_structure_refinement 'SHELXL97 (Sheldrick, 2008)'
_computing_structure_solution 'SHELXS97 (Sheldrick, 2008)'
_diffrn_ambient_temperature 100(2)
_diffrn_detector_area_resol_mean 10.3543
_diffrn_measured_fraction_theta_full 0.998
_diffrn_measured_fraction_theta_max 0.994
_diffrn_measurement_device_type 'Oxford Diffraction Nova A'
_diffrn_measurement_method '\w scan'
_diffrn_radiation_monochromator mirror
_diffrn_radiation_source 'Nova (Cu) X-ray Source'
_diffrn_radiation_type CuK\a
_diffrn_radiation_wavelength 1.54184
_diffrn_reflns_av_R_equivalents 0.0206
_diffrn_reflns_av_sigmaI/netI 0.0130
_diffrn_reflns_limit_h_max 5
_diffrn_reflns_limit_h_min -5
_diffrn_reflns_limit_k_max 11
_diffrn_reflns_limit_k_min -11
_diffrn_reflns_limit_l_max 18
_diffrn_reflns_limit_l_min -18
_diffrn_reflns_number 9267
_diffrn_reflns_theta_full 72.50
_diffrn_reflns_theta_max 75.78
_diffrn_reflns_theta_min 3.00
_exptl_absorpt_coefficient_mu 4.283
_exptl_absorpt_correction_T_max 1.00000
_exptl_absorpt_correction_T_min 0.81717
_exptl_absorpt_correction_type multi-scan
_exptl_absorpt_process_details
;
(CrysAlis RED; Oxford Diffraction, 2009)
;
_exptl_crystal_colour colourless
_exptl_crystal_density_diffrn 1.628
_exptl_crystal_density_method 'not measured'
_exptl_crystal_description prism
_exptl_crystal_F_000 316
_exptl_crystal_size_max 0.16
_exptl_crystal_size_mid 0.07
_exptl_crystal_size_min 0.07
_refine_diff_density_max 0.538
_refine_diff_density_min -0.651
_refine_ls_extinction_method none
_refine_ls_goodness_of_fit_ref 0.900
_refine_ls_hydrogen_treatment mixed
_refine_ls_matrix_type full
_refine_ls_number_parameters 176
_refine_ls_number_reflns 2642
_refine_ls_number_restraints 0
_refine_ls_restrained_S_all 0.900
_refine_ls_R_factor_all 0.0267
_refine_ls_R_factor_gt 0.0260
_refine_ls_shift/su_max 0.016
_refine_ls_shift/su_mean 0.002
_refine_ls_structure_factor_coef Fsqd
_refine_ls_weighting_details 'calc w=1/[\s^2^(Fo^2^)+(0.0429P)^2^+0.8338P] where P=(Fo^2^+2Fc^2^)/3'
_refine_ls_weighting_scheme calc
_refine_ls_wR_factor_gt 0.0678
_refine_ls_wR_factor_ref 0.0683
_reflns_number_gt 2586
_reflns_number_total 2642
_reflns_threshold_expression I>2sigma(I)
_cod_data_source_file rz2396.cif
_cod_data_source_block I
_cod_database_code 2224752
_cod_database_fobs_code 2224752

loop_
_symmetry_equiv_pos_as_xyz
'x, y, z'
'-x, -y, -z'

loop_
_atom_site_type_symbol
_atom_site_label
_atom_site_fract_x
_atom_site_fract_y
_atom_site_fract_z
_atom_site_U_iso_or_equiv
_atom_site_adp_type
_atom_site_calc_flag
_atom_site_refinement_flags
_atom_site_occupancy
_atom_site_disorder_assembly
_atom_site_disorder_group
Br Br 0.41731(5) 0.68583(2) -0.065128(12) 0.03136(9) Uani d . 1 . .
N N 0.2730(3) 0.49455(15) 0.40535(10) 0.0155(3) Uani d . 1 . .
H H01 0.131(5) 0.545(3) 0.4306(17) 0.025(6) Uiso d . 1 . .
O O 0.2033(3) 0.33201(12) 0.51915(8) 0.0187(2) Uani d . 1 . .
C C1 0.3423(4) 0.36850(17) 0.44644(11) 0.0159(3) Uani d . 1 . .
C C2 0.4140(4) 0.54534(17) 0.32544(11) 0.0155(3) Uani d . 1 . .
C C3 0.6381(4) 0.46744(18) 0.28064(11) 0.0168(3) Uani d . 1 . .
H H3 0.7347 0.5018 0.2253 0.020 Uiso calc R 1 . .
C C4 0.7296(4) 0.33229(17) 0.31716(11) 0.0162(3) Uani d . 1 . .
C C5 0.9617(4) 0.24635(19) 0.27310(12) 0.0194(3) Uani d . 1 . .
H H5 1.0630 0.2778 0.2178 0.023 Uiso calc R 1 . .
C C6 1.0421(4) 0.11699(19) 0.30999(12) 0.0216(4) Uani d . 1 . .
H H6 1.1988 0.0603 0.2798 0.026 Uiso calc R 1 . .
C C7 0.8955(4) 0.06803(18) 0.39159(12) 0.0216(4) Uani d . 1 . .
H H7 0.9509 -0.0217 0.4160 0.026 Uiso calc R 1 . .
C C8 0.6701(4) 0.15123(18) 0.43607(12) 0.0190(3) Uani d . 1 . .
H H8 0.5721 0.1192 0.4918 0.023 Uiso calc R 1 . .
C C9 0.5853(4) 0.28290(17) 0.39932(11) 0.0159(3) Uani d . 1 . .
C C10 0.2940(4) 0.68958(18) 0.29851(12) 0.0194(3) Uani d . 1 . .
H H10A 0.3169 0.7560 0.3474 0.023 Uiso calc R 1 . .
H H10B 0.0811 0.6853 0.2937 0.023 Uiso calc R 1 . .
C C11 0.4378(4) 0.74776(17) 0.21028(12) 0.0170(3) Uani d . 1 . .
C C12 0.3752(4) 0.69677(18) 0.12761(12) 0.0201(3) Uani d . 1 . .
H H12 0.2438 0.6235 0.1261 0.024 Uiso calc R 1 . .
C C13 0.5061(4) 0.75386(19) 0.04767(12) 0.0211(3) Uani d . 1 . .
C C14 0.6969(4) 0.8617(2) 0.04693(13) 0.0237(4) Uani d . 1 . .
H H14 0.7836 0.9000 -0.0086 0.028 Uiso calc R 1 . .
C C15 0.7580(4) 0.91238(19) 0.12966(14) 0.0247(4) Uani d . 1 . .
H H15 0.8878 0.9864 0.1309 0.030 Uiso calc R 1 . .
C C16 0.6308(4) 0.85559(18) 0.21038(12) 0.0195(3) Uani d . 1 . .
H H16 0.6758 0.8906 0.2665 0.023 Uiso calc R 1 . .

loop_
_atom_site_aniso_label
_atom_site_aniso_U_11
_atom_site_aniso_U_22
_atom_site_aniso_U_33
_atom_site_aniso_U_12
_atom_site_aniso_U_13
_atom_site_aniso_U_23
Br 0.04174(14) 0.03719(14) 0.01477(12) 0.00054(9) -0.00234(8) -0.00284(8)
N 0.0173(7) 0.0153(6) 0.0130(6) 0.0004(5) 0.0017(5) -0.0002(5)
O 0.0218(6) 0.0182(6) 0.0152(6) -0.0004(4) 0.0016(5) 0.0024(4)
C1 0.0177(8) 0.0156(7) 0.0148(8) -0.0021(6) -0.0031(6) -0.0007(6)
C2 0.0184(8) 0.0156(7) 0.0130(7) -0.0029(6) -0.0020(6) -0.0008(6)
C3 0.0186(8) 0.0182(8) 0.0134(8) -0.0027(6) -0.0002(6) 0.0001(6)
C4 0.0166(7) 0.0173(8) 0.0152(8) -0.0021(6) -0.0031(6) -0.0027(6)
C5 0.0186(8) 0.0226(8) 0.0168(8) -0.0003(6) -0.0013(6) -0.0030(6)
C6 0.0211(8) 0.0228(8) 0.0212(9) 0.0041(7) -0.0050(7) -0.0066(7)
C7 0.0270(9) 0.0175(8) 0.0211(9) 0.0031(7) -0.0083(7) -0.0022(6)
C8 0.0231(8) 0.0175(8) 0.0170(8) -0.0015(6) -0.0042(6) -0.0003(6)
C9 0.0172(8) 0.0158(7) 0.0151(8) -0.0013(6) -0.0036(6) -0.0014(6)
C10 0.0243(8) 0.0172(8) 0.0156(8) 0.0019(6) 0.0015(7) 0.0007(6)
C11 0.0193(8) 0.0136(7) 0.0166(8) 0.0037(6) 0.0013(6) 0.0014(6)
C12 0.0229(8) 0.0175(8) 0.0193(8) -0.0007(6) -0.0004(7) 0.0001(6)
C13 0.0250(9) 0.0220(8) 0.0151(8) 0.0051(7) -0.0005(7) -0.0001(6)
C14 0.0246(9) 0.0243(9) 0.0202(9) 0.0016(7) 0.0045(7) 0.0073(7)
C15 0.0250(9) 0.0205(8) 0.0280(10) -0.0043(7) 0.0009(7) 0.0044(7)
C16 0.0213(8) 0.0179(8) 0.0189(8) 0.0012(6) -0.0016(6) -0.0003(6)

loop_
_atom_type_symbol
_atom_type_description
_atom_type_scat_dispersion_real
_atom_type_scat_dispersion_imag
_atom_type_scat_source
C C 0.0181 0.0091 'International Tables Vol C Tables 4.2.6.8 and 6.1.1.4'
H H 0.0000 0.0000 'International Tables Vol C Tables 4.2.6.8 and 6.1.1.4'
N N 0.0311 0.0180 'International Tables Vol C Tables 4.2.6.8 and 6.1.1.4'
O O 0.0492 0.0322 'International Tables Vol C Tables 4.2.6.8 and 6.1.1.4'
Br Br -0.6763 1.2805 'International Tables Vol C Tables 4.2.6.8 and 6.1.1.4'

loop_
_geom_angle_atom_site_label_1
_geom_angle_atom_site_label_2
_geom_angle_atom_site_label_3
_geom_angle_site_symmetry_1
_geom_angle_site_symmetry_3
_geom_angle
_geom_angle_publ_flag
C1 N C2 . . 125.36(14) ?
O C1 N . . 120.74(15) ?
O C1 C9 . . 123.72(15) ?
N C1 C9 . . 115.54(15) ?
C3 C2 N . . 119.97(15) ?
C3 C2 C10 . . 126.87(15) ?
N C2 C10 . . 113.15(14) ?
C2 C3 C4 . . 119.66(15) ?
C9 C4 C5 . . 118.38(15) ?
C9 C4 C3 . . 119.57(15) ?
C5 C4 C3 . . 122.06(15) ?
C6 C5 C4 . . 120.36(16) ?
C5 C6 C7 . . 120.90(16) ?
C8 C7 C6 . . 119.53(16) ?
C7 C8 C9 . . 120.25(17) ?
C8 C9 C4 . . 120.57(16) ?
C8 C9 C1 . . 119.53(15) ?
C4 C9 C1 . . 119.89(15) ?
C2 C10 C11 . . 114.88(14) ?
C16 C11 C12 . . 119.00(16) ?
C16 C11 C10 . . 120.36(16) ?
C12 C11 C10 . . 120.63(15) ?
C13 C12 C11 . . 119.41(16) ?
C12 C13 C14 . . 122.10(17) ?
C12 C13 Br . . 119.42(14) ?
C14 C13 Br . . 118.46(13) ?
C13 C14 C15 . . 118.22(16) ?
C14 C15 C16 . . 120.44(17) ?
C15 C16 C11 . . 120.83(17) ?
C1 N H01 . . 117.5(16) ?
C2 N H01 . . 117.1(16) ?
C2 C3 H3 . . 120.2 ?
C4 C3 H3 . . 120.2 ?
C6 C5 H5 . . 119.8 ?
C4 C5 H5 . . 119.8 ?
C5 C6 H6 . . 119.6 ?
C7 C6 H6 . . 119.6 ?
C8 C7 H7 . . 120.2 ?
C6 C7 H7 . . 120.2 ?
C7 C8 H8 . . 119.9 ?
C9 C8 H8 . . 119.9 ?
C2 C10 H10A . . 108.5 ?
C11 C10 H10A . . 108.5 ?
C2 C10 H10B . . 108.5 ?
C11 C10 H10B . . 108.5 ?
H10A C10 H10B . . 107.5 ?
C13 C12 H12 . . 120.3 ?
C11 C12 H12 . . 120.3 ?
C13 C14 H14 . . 120.9 ?
C15 C14 H14 . . 120.9 ?
C16 C15 H15 . . 119.8 ?
C14 C15 H15 . . 119.8 ?
C15 C16 H16 . . 119.6 ?
C11 C16 H16 . . 119.6 ?

loop_
_geom_bond_atom_site_label_1
_geom_bond_atom_site_label_2
_geom_bond_site_symmetry_2
_geom_bond_distance
_geom_bond_publ_flag
Br C13 . 1.8997(18) ?
N C1 . 1.367(2) ?
N C2 . 1.379(2) ?
O C1 . 1.245(2) ?
C1 C9 . 1.463(2) ?
C2 C3 . 1.352(2) ?
C2 C10 . 1.507(2) ?
C3 C4 . 1.438(2) ?
C4 C9 . 1.407(2) ?
C4 C5 . 1.413(2) ?
C5 C6 . 1.379(3) ?
C6 C7 . 1.404(3) ?
C7 C8 . 1.380(3) ?
C8 C9 . 1.403(2) ?
C10 C11 . 1.509(2) ?
C11 C16 . 1.394(2) ?
C11 C12 . 1.393(2) ?
C12 C13 . 1.384(2) ?
C13 C14 . 1.386(3) ?
C14 C15 . 1.390(3) ?
C15 C16 . 1.387(3) ?
N H01 . 0.85(3) ?
C3 H3 . 0.9500 ?
C5 H5 . 0.9500 ?
C6 H6 . 0.9500 ?
C7 H7 . 0.9500 ?
C8 H8 . 0.9500 ?
C10 H10A . 0.9900 ?
C10 H10B . 0.9900 ?
C12 H12 . 0.9500 ?
C14 H14 . 0.9500 ?
C15 H15 . 0.9500 ?
C16 H16 . 0.9500 ?

loop_
_geom_hbond_atom_site_label_D
_geom_hbond_atom_site_label_H
_geom_hbond_atom_site_label_A
_geom_hbond_site_symmetry_A
_geom_hbond_distance_DH
_geom_hbond_distance_HA
_geom_hbond_distance_DA
_geom_hbond_angle_DHA
N H01 O 2_566 0.85(3) 1.96(3) 2.8036(19) 176(2)

loop_
_geom_torsion_atom_site_label_1
_geom_torsion_atom_site_label_2
_geom_torsion_atom_site_label_3
_geom_torsion_atom_site_label_4
_geom_torsion_site_symmetry_1
_geom_torsion_site_symmetry_2
_geom_torsion_site_symmetry_3
_geom_torsion_site_symmetry_4
_geom_torsion
_geom_torsion_publ_flag
C2 N C1 O . . . . 179.43(15) ?
C2 N C1 C9 . . . . -0.6(2) ?
C1 N C2 C3 . . . . 1.0(3) ?
C1 N C2 C10 . . . . -178.22(15) ?
N C2 C3 C4 . . . . -0.5(2) ?
C10 C2 C3 C4 . . . . 178.55(16) ?
C2 C3 C4 C9 . . . . -0.2(2) ?
C2 C3 C4 C5 . . . . 179.80(16) ?
C9 C4 C5 C6 . . . . 0.4(2) ?
C3 C4 C5 C6 . . . . -179.64(16) ?
C4 C5 C6 C7 . . . . 0.1(3) ?
C5 C6 C7 C8 . . . . -0.8(3) ?
C6 C7 C8 C9 . . . . 0.9(3) ?
C7 C8 C9 C4 . . . . -0.4(3) ?
C7 C8 C9 C1 . . . . 178.80(15) ?
C5 C4 C9 C8 . . . . -0.2(2) ?
C3 C4 C9 C8 . . . . 179.78(15) ?
C5 C4 C9 C1 . . . . -179.46(15) ?
C3 C4 C9 C1 . . . . 0.6(2) ?
O C1 C9 C8 . . . . 0.6(3) ?
N C1 C9 C8 . . . . -179.41(15) ?
O C1 C9 C4 . . . . 179.80(15) ?
N C1 C9 C4 . . . . -0.2(2) ?
C3 C2 C10 C11 . . . . 2.2(3) ?
N C2 C10 C11 . . . . -178.69(14) ?
C2 C10 C11 C16 . . . . -106.28(18) ?
C2 C10 C11 C12 . . . . 75.1(2) ?
C16 C11 C12 C13 . . . . 0.1(2) ?
C10 C11 C12 C13 . . . . 178.82(15) ?
C11 C12 C13 C14 . . . . -0.6(3) ?
C11 C12 C13 Br . . . . -179.29(12) ?
C12 C13 C14 C15 . . . . 0.4(3) ?
Br C13 C14 C15 . . . . 179.16(13) ?
C13 C14 C15 C16 . . . . 0.1(3) ?
C14 C15 C16 C11 . . . . -0.6(3) ?
C12 C11 C16 C15 . . . . 0.4(3) ?
C10 C11 C16 C15 . . . . -178.27(16) ?

loop_
_cod_related_entry_id
_cod_related_entry_database
_cod_related_entry_code
1 ChemSpider 24744013
